data_1550298
loop_
_publ_author_name
'Zeng, Chao'
'Yuan, Kang'
'Wang, Nan'
'Peng, Tai'
'Wu, Gang'
'Wang, Suning'

_publ_section_title
;
 The Opposite and Amplifying Effect of B-N Coordination on Photophysical
 Properties of Regioisomers with an Unsymmetrical Backbone
;
_journal_name_full 'Chemical Science'
_journal_paper_doi 10.1039/C8SC04210A
_journal_year 2019
_chemical_formula_sum 'C47.5 H40.5 B Cl N2'
_chemical_formula_weight 685.57
_space_group_crystal_system monoclinic
_space_group_IT_number 9
_space_group_name_Hall 'C -2yc'
_space_group_name_H-M_alt 'C 1 c 1'
_symmetry_space_group_name_Hall 'C -2yc'
_symmetry_space_group_name_H-M 'C 1 c 1'
_atom_sites_solution_hydrogens geom
_audit_creation_method SHELXL-2014/7
_audit_update_record
;
2018-04-26 deposited with the CCDC.
2018-11-27 downloaded from the CCDC.
;
_cell_angle_alpha 90
_cell_angle_beta 106.15(6)
_cell_angle_gamma 90
_cell_formula_units_Z 8
_cell_length_a 22.13(4)
_cell_length_b 17.76(3)
_cell_length_c 19.24(3)
_cell_measurement_reflns_used 6672
_cell_measurement_temperature 180(2)
_cell_measurement_theta_max 21.72
_cell_measurement_theta_min 2.44
_cell_volume 7263(2)
_computing_cell_refinement 'Bruker SAINT'
_computing_data_collection 'Bruker APEX2'
_computing_data_reduction 'Bruker SAINT'
_computing_molecular_graphics 'Bruker SHELXTL'
_computing_publication_material 'Bruker SHELXTL'
_computing_structure_refinement 'SHELXL-2014/7 (Sheldrick, 2014)'
_computing_structure_solution 'SHELXS-97 (Sheldrick 2008)'
_diffrn_ambient_temperature 180(2)
_diffrn_measured_fraction_theta_full 0.998
_diffrn_measured_fraction_theta_max 0.987
_diffrn_measurement_device_type 'Bruker APEX-II CCD'
_diffrn_measurement_method '\f and \w scans'
_diffrn_radiation_type MoK\a
_diffrn_radiation_wavelength 0.71073
_diffrn_reflns_av_R_equivalents 0.1775
_diffrn_reflns_av_unetI/netI 0.1933
_diffrn_reflns_Laue_measured_fraction_full 0.998
_diffrn_reflns_Laue_measured_fraction_max 0.987
_diffrn_reflns_limit_h_max 28
_diffrn_reflns_limit_h_min -28
_diffrn_reflns_limit_k_max 22
_diffrn_reflns_limit_k_min -22
_diffrn_reflns_limit_l_max 24
_diffrn_reflns_limit_l_min -24
_diffrn_reflns_number 41480
_diffrn_reflns_point_group_measured_fraction_full 0.998
_diffrn_reflns_point_group_measured_fraction_max 0.988
_diffrn_reflns_theta_full 25.242
_diffrn_reflns_theta_max 27.232
_diffrn_reflns_theta_min 2.545
_exptl_absorpt_coefficient_mu 0.143
_exptl_absorpt_correction_T_max 0.983
_exptl_absorpt_correction_T_min 0.978
_exptl_absorpt_correction_type multi-scan
_exptl_crystal_colour orange
_exptl_crystal_density_diffrn 1.254
_exptl_crystal_description Block
_exptl_crystal_F_000 2892
_exptl_crystal_size_max 0.160
_exptl_crystal_size_mid 0.145
_exptl_crystal_size_min 0.120
_exptl_transmission_factor_max 0.745
_exptl_transmission_factor_min 0.596
_refine_diff_density_max 0.694
_refine_diff_density_min -0.539
_refine_diff_density_rms 0.132
_refine_ls_abs_structure_details
; 
 Refined as an inversion twin. 
;
_refine_ls_abs_structure_Flack 0.1(3)
_refine_ls_extinction_coef 0.0070(11)
_refine_ls_extinction_expression Fc^*^=kFc[1+0.001xFc^2^\l^3^/sin(2\q)]^-1/4^
_refine_ls_extinction_method 'SHELXL-2014/7 (Sheldrick 2014'
_refine_ls_goodness_of_fit_ref 1.043
_refine_ls_hydrogen_treatment constr
_refine_ls_matrix_type full
_refine_ls_number_parameters 942
_refine_ls_number_reflns 15059
_refine_ls_number_restraints 2
_refine_ls_restrained_S_all 1.043
_refine_ls_R_factor_all 0.2104
_refine_ls_R_factor_gt 0.1236
_refine_ls_shift/su_max 0.000
_refine_ls_shift/su_mean 0.000
_refine_ls_structure_factor_coef Fsqd
_refine_ls_weighting_details 'w=1/[\s^2^(Fo^2^)+(0.1800P)^2^+19.0000P] where P=(Fo^2^+2Fc^2^)/3'
_refine_ls_weighting_scheme calc
_refine_ls_wR_factor_gt 0.3025
_refine_ls_wR_factor_ref 0.3516
_reflns_Friedel_coverage 0.999
_reflns_Friedel_fraction_full 0.998
_reflns_Friedel_fraction_max 0.988
_reflns_number_gt 8145
_reflns_number_total 15059
_reflns_threshold_expression 'I > 2\s(I)'
_cod_data_source_file c8sc04210a2.cif
_cod_data_source_block B3b
_cod_depositor_comments
;
The following automatic conversions were performed:

'_exptl_absorpt_correction_type' value 'Multi-scan' changed to
'multi-scan' according to
/home/data/users/saulius/crontab/automatic-downloads/rss-feeds/RSC/lib/dictionaries/cif_core.dic
dictionary named 'cif_core.dic' version 2.4.2 from 2011-04-26.

Automatic conversion script
Id: cif_fix_values 4973 2017-02-22 13:04:09Z antanas 

2019-02-16
Z value and formula fixed to values more according to usual
chemical conventions.                 miguel
;
_cod_original_formula_sum 'C95 H81 B2 Cl2 N4'
_cod_original_formula_weight 1371.15
_cod_original_formula_units_Z 4
_cod_original_cell_volume 7262(23)
_cod_database_code 1550298
_shelx_shelxl_version_number 2014/7
_shelx_space_group_comment
; 
The symmetry employed for this shelxl refinement is uniquely defined 
by the following loop, which should always be used as a source of 
symmetry information in preference to the above space-group names. 
They are only intended as comments. 
;
_shelx_estimated_absorpt_t_min 0.978
_shelx_estimated_absorpt_t_max 0.983

loop_
_space_group_symop_operation_xyz
'x, y, z'
'x, -y, z+1/2'
'x+1/2, y+1/2, z'
'x+1/2, -y+1/2, z+1/2'

loop_
_atom_site_label
_atom_site_type_symbol
_atom_site_fract_x
_atom_site_fract_y
_atom_site_fract_z
_atom_site_U_iso_or_equiv
_atom_site_adp_type
_atom_site_occupancy
_atom_site_site_symmetry_order
_atom_site_calc_flag
_atom_site_refinement_flags_posn
_atom_site_refinement_flags_adp
B1 B 0.2898(6) 0.4419(7) 0.4174(7) 0.029(3) Uani 1 1 d . .
B2 B 0.8328(5) 0.4366(7) 0.5952(7) 0.025(3) Uani 1 1 d . .
N1 N 0.3450(4) 0.3910(5) 0.4786(5) 0.029(2) Uani 1 1 d . .
N2 N 0.1790(4) 0.2927(5) 0.5442(5) 0.031(2) Uani 1 1 d . .
N3 N 0.8599(4) 0.4852(5) 0.5324(4) 0.0254(19) Uani 1 1 d . .
N4 N 0.6636(5) 0.5813(6) 0.4542(5) 0.036(2) Uani 1 1 d . .
C1 C 0.2505(5) 0.3803(7) 0.3558(6) 0.032(3) Uani 1 1 d . .
C2 C 0.2438(6) 0.3891(7) 0.2821(6) 0.039(3) Uani 1 1 d . .
H2 H 0.2657 0.4292 0.2671 0.047 Uiso 1 1 calc R U
C3 C 0.2066(6) 0.3418(8) 0.2290(7) 0.046(3) Uani 1 1 d . .
H3 H 0.2027 0.3509 0.1793 0.055 Uiso 1 1 calc R U
C4 C 0.1758(6) 0.2821(8) 0.2493(7) 0.047(3) Uani 1 1 d . .
H4 H 0.1507 0.2496 0.2135 0.056 Uiso 1 1 calc R U
C5 C 0.1811(5) 0.2694(6) 0.3208(6) 0.034(3) Uani 1 1 d . .
H5 H 0.1601 0.2277 0.3346 0.041 Uiso 1 1 calc R U
C6 C 0.2175(5) 0.3175(7) 0.3739(6) 0.031(3) Uani 1 1 d . .
C7 C 0.2137(5) 0.3062(6) 0.4487(6) 0.029(2) Uani 1 1 d . .
C8 C 0.1601(5) 0.2917(6) 0.4703(6) 0.029(2) Uani 1 1 d . .
H8 H 0.1634 0.2358 0.4667 0.035 Uiso 1 1 calc R U
C9 C 0.0922(6) 0.2921(6) 0.4505(7) 0.036(3) Uani 1 1 d . .
C10 C 0.0463(6) 0.2931(8) 0.3856(7) 0.045(3) Uani 1 1 d . .
H10 H 0.0565 0.2937 0.3407 0.054 Uiso 1 1 calc R U
C11 C -0.0162(7) 0.2933(9) 0.3887(10) 0.063(4) Uani 1 1 d . .
H11 H -0.0488 0.2961 0.3446 0.076 Uiso 1 1 calc R U
C12 C -0.0321(6) 0.2896(8) 0.4515(9) 0.057(4) Uani 1 1 d . .
H12 H -0.0754 0.2891 0.4498 0.068 Uiso 1 1 calc R U
C13 C 0.0125(6) 0.2864(8) 0.5185(8) 0.049(4) Uani 1 1 d . .
H13 H 0.0008 0.2834 0.5624 0.059 Uiso 1 1 calc R U
C14 C 0.0748(6) 0.2880(6) 0.5177(7) 0.037(3) Uani 1 1 d . .
C15 C 0.1314(6) 0.2936(7) 0.5764(7) 0.036(3) Uani 1 1 d . .
C16 C 0.1505(6) 0.3023(7) 0.6509(7) 0.042(3) Uani 1 1 d . .
H16 H 0.1206 0.3015 0.6781 0.050 Uiso 1 1 calc R U
C17 C 0.2143(6) 0.3123(7) 0.6850(7) 0.042(3) Uani 1 1 d . .
H17 H 0.2273 0.3158 0.7363 0.051 Uiso 1 1 calc R U
C18 C 0.2600(6) 0.3176(7) 0.6483(6) 0.035(3) Uani 1 1 d . .
H18 H 0.3025 0.3289 0.6730 0.042 Uiso 1 1 calc R U
C19 C 0.2412(5) 0.3056(6) 0.5748(6) 0.027(2) Uani 1 1 d . .
C20 C 0.2658(5) 0.3158(6) 0.5115(5) 0.026(2) Uani 1 1 d . .
C21 C 0.3304(5) 0.3303(6) 0.5169(5) 0.024(2) Uani 1 1 d . .
C22 C 0.4063(6) 0.4119(8) 0.4930(6) 0.041(3) Uani 1 1 d . .
H22 H 0.4162 0.4532 0.4667 0.050 Uiso 1 1 calc R U
C23 C 0.4535(6) 0.3782(8) 0.5416(7) 0.042(3) Uani 1 1 d . .
H23 H 0.4949 0.3981 0.5518 0.051 Uiso 1 1 calc R U
C24 C 0.4419(6) 0.3132(7) 0.5779(6) 0.038(3) Uani 1 1 d . .
C25 C 0.4915(6) 0.2699(8) 0.6272(6) 0.043(3) Uani 1 1 d . .
H25 H 0.5341 0.2854 0.6367 0.052 Uiso 1 1 calc R U
C26 C 0.4768(6) 0.2074(8) 0.6593(7) 0.049(3) Uani 1 1 d . .
H26 H 0.5091 0.1804 0.6929 0.058 Uiso 1 1 calc R U
C27 C 0.4146(6) 0.1820(7) 0.6438(6) 0.037(3) Uani 1 1 d . .
H27 H 0.4053 0.1372 0.6658 0.044 Uiso 1 1 calc R U
C28 C 0.3666(6) 0.2218(7) 0.5966(6) 0.034(3) Uani 1 1 d . .
H28 H 0.3245 0.2040 0.5861 0.041 Uiso 1 1 calc R U
C29 C 0.3797(6) 0.2880(7) 0.5643(6) 0.033(3) Uani 1 1 d . .
C30 C 0.3281(6) 0.4999(7) 0.3774(6) 0.035(3) Uani 1 1 d . .
C31 C 0.3216(5) 0.5811(7) 0.3748(6) 0.035(3) Uani 1 1 d . .
C32 C 0.3520(6) 0.6243(7) 0.3358(6) 0.040(3) Uani 1 1 d . .
H32 H 0.3468 0.6774 0.3367 0.048 Uiso 1 1 calc R U
C33 C 0.3896(6) 0.5961(7) 0.2956(6) 0.039(3) Uani 1 1 d . .
C34 C 0.3988(6) 0.5177(8) 0.2983(6) 0.043(3) Uani 1 1 d . .
H34 H 0.4258 0.4961 0.2730 0.052 Uiso 1 1 calc R U
C35 C 0.3696(6) 0.4711(7) 0.3367(6) 0.034(3) Uani 1 1 d . .
C36 C 0.3857(6) 0.3878(7) 0.3336(7) 0.041(3) Uani 1 1 d . .
H36A H 0.3685 0.3691 0.2842 0.061 Uiso 1 1 calc R U
H36B H 0.3676 0.3593 0.3666 0.061 Uiso 1 1 calc R U
H36C H 0.4316 0.3816 0.3483 0.061 Uiso 1 1 calc R U
C37 C 0.2812(8) 0.6251(9) 0.4129(8) 0.059(4) Uani 1 1 d . .
H37A H 0.2929 0.6784 0.4152 0.088 Uiso 1 1 calc R U
H37B H 0.2878 0.6055 0.4621 0.088 Uiso 1 1 calc R U
H37C H 0.2367 0.6196 0.3861 0.088 Uiso 1 1 calc R U
C38 C 0.2433(5) 0.4749(6) 0.4638(6) 0.033(3) Uani 1 1 d . .
C39 C 0.1770(6) 0.4813(7) 0.4320(6) 0.036(3) Uani 1 1 d . .
C40 C 0.1363(6) 0.4875(7) 0.4769(8) 0.048(3) Uani 1 1 d . .
H40 H 0.0923 0.4853 0.4549 0.058 Uiso 1 1 calc R U
C41 C 0.1573(6) 0.4965(8) 0.5513(8) 0.048(3) Uani 1 1 d . .
C42 C 0.2215(7) 0.5004(7) 0.5811(7) 0.047(3) Uani 1 1 d . .
H42 H 0.2383 0.5095 0.6315 0.056 Uiso 1 1 calc R U
C43 C 0.2626(5) 0.4911(7) 0.5373(6) 0.032(3) Uani 1 1 d . .
C44 C 0.3313(6) 0.5049(8) 0.5768(7) 0.045(3) Uani 1 1 d . .
H44A H 0.3463 0.4651 0.6128 0.067 Uiso 1 1 calc R U
H44B H 0.3356 0.5539 0.6012 0.067 Uiso 1 1 calc R U
H44C H 0.3563 0.5045 0.5420 0.067 Uiso 1 1 calc R U
C45 C 0.1457(7) 0.4816(8) 0.3518(8) 0.057(4) Uani 1 1 d . .
H45A H 0.1363 0.4297 0.3348 0.085 Uiso 1 1 calc R U
H45B H 0.1738 0.5047 0.3266 0.085 Uiso 1 1 calc R U
H45C H 0.1065 0.5105 0.3419 0.085 Uiso 1 1 calc R U
C46 C 0.4245(7) 0.6463(9) 0.2554(8) 0.062(4) Uani 1 1 d . .
H46A H 0.3968 0.6872 0.2314 0.093 Uiso 1 1 calc R U
H46B H 0.4373 0.6164 0.2190 0.093 Uiso 1 1 calc R U
H46C H 0.4619 0.6675 0.2898 0.093 Uiso 1 1 calc R U
C47 C 0.1126(8) 0.4988(9) 0.5971(10) 0.066(5) Uani 1 1 d . .
H47A H 0.1099 0.4488 0.6174 0.099 Uiso 1 1 calc R U
H47B H 0.0709 0.5142 0.5674 0.099 Uiso 1 1 calc R U
H47C H 0.1278 0.5351 0.6365 0.099 Uiso 1 1 calc R U
C48 C 0.8236(5) 0.5036(6) 0.6518(6) 0.029(2) Uani 1 1 d . .
C49 C 0.8526(6) 0.5022(8) 0.7251(6) 0.040(3) Uani 1 1 d . .
H49 H 0.8818 0.4629 0.7435 0.048 Uiso 1 1 calc R U
C50 C 0.8415(6) 0.5553(7) 0.7742(6) 0.042(3) Uani 1 1 d . .
H50 H 0.8626 0.5511 0.8243 0.050 Uiso 1 1 calc R U
C51 C 0.8005(7) 0.6130(8) 0.7499(7) 0.046(3) Uani 1 1 d . .
H51 H 0.7947 0.6508 0.7824 0.055 Uiso 1 1 calc R U
C52 C 0.7673(6) 0.6161(7) 0.6778(5) 0.033(3) Uani 1 1 d . .
H52 H 0.7365 0.6542 0.6612 0.040 Uiso 1 1 calc R U
C53 C 0.7789(5) 0.5635(6) 0.6290(5) 0.028(2) Uani 1 1 d . .
C54 C 0.7426(5) 0.5705(6) 0.5544(5) 0.027(2) Uani 1 1 d . .
C55 C 0.6772(5) 0.5836(7) 0.5289(6) 0.031(2) Uani 1 1 d . .
C56 C 0.6165(5) 0.5860(6) 0.5432(7) 0.034(3) Uani 1 1 d . .
C57 C 0.5994(6) 0.5860(7) 0.6081(7) 0.041(3) Uani 1 1 d . .
H57 H 0.6304 0.5857 0.6537 0.050 Uiso 1 1 calc R U
C58 C 0.5364(7) 0.5866(9) 0.6035(8) 0.060(4) Uani 1 1 d . .
H58 H 0.5239 0.5865 0.6469 0.071 Uiso 1 1 calc R U
C59 C 0.4906(7) 0.5874(9) 0.5381(9) 0.058(4) Uani 1 1 d . .
H59 H 0.4475 0.5877 0.5376 0.070 Uiso 1 1 calc R U
C60 C 0.5061(6) 0.5876(9) 0.4736(9) 0.056(4) Uani 1 1 d . .
H60 H 0.4747 0.5887 0.4283 0.067 Uiso 1 1 calc R U
C61 C 0.5708(5) 0.5861(6) 0.4779(6) 0.035(3) Uani 1 1 d . .
C62 C 0.6007(6) 0.5793(7) 0.4175(8) 0.044(3) Uani 1 1 d . .
C63 C 0.5868(6) 0.5689(7) 0.3459(7) 0.042(3) Uani 1 1 d . .
H63 H 0.5443 0.5696 0.3170 0.050 Uiso 1 1 calc R U
C64 C 0.6352(6) 0.5573(9) 0.3148(7) 0.052(4) Uani 1 1 d . .
H64 H 0.6247 0.5496 0.2639 0.062 Uiso 1 1 calc R U
C65 C 0.6987(6) 0.5561(8) 0.3536(6) 0.041(3) Uani 1 1 d . .
H65 H 0.7305 0.5478 0.3299 0.050 Uiso 1 1 calc R U
C66 C 0.7144(5) 0.5675(6) 0.4296(6) 0.029(2) Uani 1 1 d . .
C67 C 0.7645(5) 0.5603(6) 0.4916(6) 0.027(2) Uani 1 1 d . .
C68 C 0.8296(5) 0.5418(6) 0.4918(5) 0.026(2) Uani 1 1 d . .
C69 C 0.8575(5) 0.5848(7) 0.4451(5) 0.030(2) Uani 1 1 d . .
C70 C 0.8282(6) 0.6519(7) 0.4089(6) 0.035(3) Uani 1 1 d . .
H70 H 0.7904 0.6708 0.4167 0.041 Uiso 1 1 calc R U
C71 C 0.8562(7) 0.6877(8) 0.3633(6) 0.047(3) Uani 1 1 d . .
H71 H 0.8363 0.7310 0.3380 0.056 Uiso 1 1 calc R U
C72 C 0.9126(6) 0.6636(8) 0.3521(7) 0.044(3) Uani 1 1 d . .
H72 H 0.9306 0.6903 0.3200 0.053 Uiso 1 1 calc R U
C73 C 0.9420(7) 0.6005(8) 0.3883(7) 0.047(3) Uani 1 1 d . .
H73 H 0.9809 0.5841 0.3817 0.056 Uiso 1 1 calc R U
C74 C 0.9148(5) 0.5605(6) 0.4346(6) 0.031(3) Uani 1 1 d . .
C75 C 0.9418(5) 0.4962(8) 0.4717(6) 0.038(3) Uani 1 1 d . .
H75 H 0.9794 0.4764 0.4641 0.046 Uiso 1 1 calc R U
C76 C 0.9148(5) 0.4605(7) 0.5198(6) 0.030(2) Uani 1 1 d . .
H76 H 0.9349 0.4173 0.5449 0.036 Uiso 1 1 calc R U
C77 C 0.8879(6) 0.3744(7) 0.6367(6) 0.035(3) Uani 1 1 d . .
C78 C 0.9483(6) 0.3991(7) 0.6736(5) 0.033(3) Uani 1 1 d . .
C79 C 0.9941(7) 0.3467(8) 0.7094(7) 0.045(3) Uani 1 1 d . .
H79 H 1.0346 0.3648 0.7348 0.054 Uiso 1 1 calc R U
C80 C 0.9829(8) 0.2698(8) 0.7091(7) 0.051(4) Uani 1 1 d . .
C81 C 0.9239(7) 0.2455(8) 0.6713(7) 0.047(3) Uani 1 1 d . .
H81 H 0.9153 0.1930 0.6686 0.056 Uiso 1 1 calc R U
C82 C 0.8756(6) 0.2957(7) 0.6363(7) 0.042(3) Uani 1 1 d . .
C83 C 0.8142(7) 0.2553(8) 0.6005(8) 0.055(4) Uani 1 1 d . .
H83A H 0.8177 0.2023 0.6153 0.083 Uiso 1 1 calc R U
H83B H 0.8056 0.2584 0.5478 0.083 Uiso 1 1 calc R U
H83C H 0.7798 0.2791 0.6152 0.083 Uiso 1 1 calc R U
C84 C 1.0334(9) 0.2156(11) 0.7478(8) 0.077(5) Uani 1 1 d . .
H84A H 1.0419 0.2224 0.8002 0.116 Uiso 1 1 calc R U
H84B H 1.0719 0.2252 0.7335 0.116 Uiso 1 1 calc R U
H84C H 1.0193 0.1638 0.7349 0.116 Uiso 1 1 calc R U
C85 C 0.9723(6) 0.4789(7) 0.6794(6) 0.040(3) Uani 1 1 d . .
H85A H 0.9799 0.4964 0.7294 0.061 Uiso 1 1 calc R U
H85B H 0.9410 0.5113 0.6471 0.061 Uiso 1 1 calc R U
H85C H 1.0117 0.4807 0.6656 0.061 Uiso 1 1 calc R U
C86 C 0.7619(5) 0.4053(6) 0.5524(5) 0.029(2) Uani 1 1 d . .
C87 C 0.7126(5) 0.4004(6) 0.5869(6) 0.032(3) Uani 1 1 d . .
C88 C 0.6512(6) 0.3929(7) 0.5481(7) 0.043(3) Uani 1 1 d . .
H88 H 0.6199 0.3930 0.5733 0.052 Uiso 1 1 calc R U
C89 C 0.6325(6) 0.3850(7) 0.4737(7) 0.041(3) Uani 1 1 d . .
C90 C 0.6797(6) 0.3786(7) 0.4406(7) 0.043(3) Uani 1 1 d . .
H90 H 0.6683 0.3697 0.3899 0.051 Uiso 1 1 calc R U
C91 C 0.7426(5) 0.3842(7) 0.4766(6) 0.034(3) Uani 1 1 d . .
C92 C 0.7894(6) 0.3704(7) 0.4349(7) 0.042(3) Uani 1 1 d . .
H92A H 0.7708 0.3372 0.3938 0.063 Uiso 1 1 calc R U
H92B H 0.8271 0.3466 0.4665 0.063 Uiso 1 1 calc R U
H92C H 0.8010 0.4185 0.4170 0.063 Uiso 1 1 calc R U
C93 C 0.7262(7) 0.4029(8) 0.6701(7) 0.049(4) Uani 1 1 d . .
H93A H 0.7271 0.4554 0.6861 0.074 Uiso 1 1 calc R U
H93B H 0.7669 0.3792 0.6925 0.074 Uiso 1 1 calc R U
H93C H 0.6930 0.3757 0.6846 0.074 Uiso 1 1 calc R U
C94 C 0.5636(7) 0.3810(10) 0.4314(9) 0.060(4) Uani 1 1 d . .
H94A H 0.5496 0.3284 0.4279 0.090 Uiso 1 1 calc R U
H94B H 0.5582 0.4013 0.3826 0.090 Uiso 1 1 calc R U
H94C H 0.5385 0.4107 0.4562 0.090 Uiso 1 1 calc R U
C95 C 0.6507(7) 0.1872(10) 0.4941(8) 0.062(4) Uani 1 1 d . .
H95A H 0.6785 0.2319 0.5043 0.075 Uiso 1 1 calc R U
H95B H 0.6769 0.1421 0.5114 0.075 Uiso 1 1 calc R U
Cl1 Cl 0.6162(3) 0.1799(3) 0.4008(3) 0.0912(16) Uani 1 1 d . .
Cl2 Cl 0.5929(3) 0.1951(3) 0.5406(3) 0.0913(16) Uani 1 1 d . .

loop_
_atom_site_aniso_label
_atom_site_aniso_U_11
_atom_site_aniso_U_22
_atom_site_aniso_U_33
_atom_site_aniso_U_23
_atom_site_aniso_U_13
_atom_site_aniso_U_12
B1 0.033(7) 0.023(7) 0.035(7) 0.009(5) 0.015(6) 0.002(5)
B2 0.021(6) 0.020(6) 0.040(7) 0.004(5) 0.018(5) -0.004(5)
N1 0.024(5) 0.031(5) 0.033(5) 0.004(4) 0.010(4) 0.003(4)
N2 0.028(5) 0.028(5) 0.040(6) -0.001(4) 0.014(4) -0.004(4)
N3 0.033(5) 0.018(5) 0.026(4) -0.001(3) 0.011(4) -0.004(4)
N4 0.029(5) 0.040(6) 0.039(5) 0.004(4) 0.009(5) 0.001(4)
C1 0.028(6) 0.046(7) 0.027(5) -0.006(5) 0.012(5) -0.004(5)
C2 0.044(7) 0.048(8) 0.026(6) 0.006(5) 0.011(5) 0.003(6)
C3 0.049(8) 0.056(9) 0.032(6) -0.010(6) 0.011(6) -0.008(7)
C4 0.039(7) 0.048(9) 0.046(8) -0.022(6) 0.000(6) -0.002(6)
C5 0.036(6) 0.027(6) 0.036(6) -0.011(5) 0.005(5) -0.009(5)
C6 0.026(6) 0.039(7) 0.025(5) 0.002(5) 0.002(5) 0.002(5)
C7 0.026(6) 0.030(6) 0.031(6) 0.007(4) 0.009(5) 0.002(5)
C8 0.027(6) 0.023(6) 0.039(7) -0.004(4) 0.008(5) -0.007(5)
C9 0.030(6) 0.024(6) 0.057(8) -0.005(5) 0.018(6) -0.002(5)
C10 0.027(6) 0.052(9) 0.050(8) -0.008(6) 0.001(6) 0.005(6)
C11 0.033(8) 0.066(10) 0.083(11) -0.027(9) 0.004(8) -0.007(7)
C12 0.016(6) 0.059(9) 0.096(12) -0.035(8) 0.018(7) 0.003(6)
C13 0.028(7) 0.048(8) 0.075(10) -0.013(7) 0.020(7) 0.001(6)
C14 0.034(6) 0.014(6) 0.064(8) -0.011(5) 0.018(6) -0.003(5)
C15 0.037(7) 0.027(7) 0.047(7) -0.001(5) 0.017(6) -0.004(5)
C16 0.043(8) 0.040(8) 0.058(8) -0.005(6) 0.041(7) 0.002(6)
C17 0.054(8) 0.046(8) 0.034(6) -0.003(5) 0.023(6) 0.004(6)
C18 0.039(7) 0.032(7) 0.033(6) -0.001(5) 0.008(5) 0.001(5)
C19 0.020(5) 0.033(6) 0.030(6) 0.001(4) 0.008(5) -0.005(4)
C20 0.022(5) 0.035(6) 0.020(5) -0.006(4) 0.006(4) -0.001(5)
C21 0.024(5) 0.023(6) 0.028(5) -0.005(4) 0.010(5) 0.002(4)
C22 0.032(7) 0.062(9) 0.031(6) 0.007(6) 0.012(5) -0.006(6)
C23 0.024(6) 0.055(9) 0.052(8) 0.003(6) 0.016(6) 0.000(6)
C24 0.037(7) 0.049(8) 0.033(6) -0.007(5) 0.018(6) 0.004(6)
C25 0.027(6) 0.062(9) 0.038(7) 0.004(6) 0.003(5) 0.011(6)
C26 0.043(8) 0.052(9) 0.046(8) -0.002(6) 0.003(6) 0.022(7)
C27 0.047(8) 0.030(7) 0.031(6) 0.003(5) 0.006(6) 0.011(5)
C28 0.032(6) 0.043(7) 0.029(6) 0.007(5) 0.013(5) -0.003(5)
C29 0.032(6) 0.043(7) 0.028(5) -0.007(5) 0.012(5) -0.001(5)
C30 0.043(7) 0.038(7) 0.018(5) -0.009(4) 0.000(5) -0.006(5)
C31 0.033(6) 0.038(7) 0.030(6) 0.003(5) 0.004(5) 0.003(5)
C32 0.043(7) 0.034(7) 0.035(6) 0.013(5) -0.001(6) -0.002(5)
C33 0.039(7) 0.048(8) 0.024(6) 0.016(5) -0.002(5) -0.014(6)
C34 0.038(7) 0.063(10) 0.023(6) 0.001(5) 0.001(5) -0.016(6)
C35 0.036(6) 0.035(7) 0.031(6) -0.006(5) 0.006(5) -0.006(5)
C36 0.043(7) 0.043(8) 0.042(7) -0.010(5) 0.021(6) -0.006(6)
C37 0.078(11) 0.046(9) 0.053(8) 0.000(6) 0.019(8) 0.011(8)
C38 0.031(6) 0.030(7) 0.038(6) -0.005(5) 0.011(5) -0.002(5)
C39 0.030(6) 0.038(7) 0.036(6) -0.008(5) 0.002(5) 0.008(5)
C40 0.040(7) 0.039(8) 0.066(9) -0.007(6) 0.015(7) 0.004(6)
C41 0.038(7) 0.047(8) 0.066(9) -0.018(6) 0.025(7) 0.006(6)
C42 0.056(9) 0.044(8) 0.049(8) -0.008(6) 0.030(7) 0.004(7)
C43 0.031(6) 0.039(7) 0.025(5) -0.005(5) 0.006(5) 0.002(5)
C44 0.037(7) 0.054(9) 0.034(6) -0.005(6) -0.004(6) 0.006(6)
C45 0.052(9) 0.048(9) 0.057(9) -0.011(7) -0.007(7) 0.018(7)
C46 0.061(10) 0.064(10) 0.055(9) 0.023(7) 0.005(8) -0.012(8)
C47 0.075(11) 0.048(9) 0.093(12) -0.017(8) 0.052(10) -0.014(8)
C48 0.033(6) 0.032(6) 0.030(6) 0.004(4) 0.020(5) -0.002(5)
C49 0.039(7) 0.057(8) 0.029(6) 0.012(5) 0.017(5) 0.013(6)
C50 0.059(8) 0.051(8) 0.014(5) -0.004(5) 0.007(5) 0.013(6)
C51 0.058(9) 0.047(8) 0.034(7) -0.012(6) 0.018(6) -0.002(7)
C52 0.038(7) 0.046(8) 0.018(5) -0.003(5) 0.012(5) 0.005(5)
C53 0.020(5) 0.042(7) 0.024(5) 0.004(5) 0.009(4) -0.007(5)
C54 0.024(6) 0.030(6) 0.030(6) 0.004(4) 0.012(5) 0.006(5)
C55 0.028(6) 0.036(7) 0.031(6) 0.003(5) 0.014(5) 0.002(5)
C56 0.033(6) 0.021(6) 0.051(7) -0.004(5) 0.017(6) 0.002(5)
C57 0.041(7) 0.042(8) 0.052(8) -0.011(6) 0.030(6) -0.013(6)
C58 0.058(10) 0.075(11) 0.057(9) -0.012(7) 0.036(8) -0.006(8)
C59 0.039(8) 0.055(10) 0.085(11) -0.028(8) 0.022(8) -0.004(7)
C60 0.029(7) 0.063(10) 0.074(10) -0.026(8) 0.011(7) -0.003(6)
C61 0.028(6) 0.028(6) 0.048(7) -0.009(5) 0.009(6) 0.005(5)
C62 0.029(7) 0.034(7) 0.067(9) -0.003(6) 0.011(6) -0.003(5)
C63 0.034(7) 0.049(8) 0.035(7) -0.008(5) -0.003(6) 0.007(6)
C64 0.035(7) 0.071(10) 0.042(7) 0.005(6) 0.000(6) 0.004(7)
C65 0.038(7) 0.053(8) 0.034(6) -0.001(5) 0.012(6) -0.003(6)
C66 0.031(6) 0.034(7) 0.026(5) 0.000(4) 0.013(5) 0.001(5)
C67 0.031(6) 0.024(6) 0.030(6) -0.004(4) 0.014(5) -0.002(5)
C68 0.026(5) 0.033(6) 0.022(5) -0.001(4) 0.013(4) 0.003(5)
C69 0.030(6) 0.042(7) 0.019(5) 0.000(4) 0.007(5) -0.002(5)
C70 0.042(7) 0.038(7) 0.021(5) 0.007(5) 0.004(5) -0.004(5)
C71 0.067(9) 0.044(8) 0.035(7) -0.007(5) 0.024(7) -0.017(7)
C72 0.055(8) 0.046(8) 0.037(7) 0.002(6) 0.023(6) -0.010(6)
C73 0.046(8) 0.053(9) 0.046(7) -0.003(6) 0.022(6) -0.009(6)
C74 0.031(6) 0.035(7) 0.031(6) -0.013(5) 0.016(5) -0.011(5)
C75 0.026(6) 0.060(9) 0.030(6) 0.001(6) 0.011(5) -0.004(6)
C76 0.020(5) 0.041(7) 0.030(6) 0.010(5) 0.010(5) 0.008(5)
C77 0.047(7) 0.033(7) 0.028(6) 0.001(5) 0.015(6) 0.008(5)
C78 0.042(7) 0.037(7) 0.021(5) 0.004(4) 0.011(5) 0.016(5)
C79 0.052(8) 0.049(9) 0.039(7) 0.011(6) 0.021(6) 0.016(6)
C80 0.078(11) 0.050(9) 0.033(7) 0.009(6) 0.029(7) 0.035(8)
C81 0.069(10) 0.042(8) 0.036(7) -0.005(5) 0.024(7) 0.002(7)
C82 0.051(8) 0.040(8) 0.034(6) 0.001(5) 0.010(6) 0.008(6)
C83 0.076(10) 0.029(8) 0.053(8) 0.004(6) 0.007(8) -0.004(7)
C84 0.100(14) 0.072(12) 0.049(9) 0.011(8) 0.004(9) 0.048(10)
C85 0.040(7) 0.045(8) 0.033(6) 0.003(5) 0.006(6) 0.001(6)
C86 0.033(6) 0.039(7) 0.016(5) -0.004(4) 0.008(5) -0.005(5)
C87 0.037(7) 0.032(7) 0.029(6) -0.006(5) 0.015(5) -0.016(5)
C88 0.042(7) 0.041(8) 0.054(8) -0.013(6) 0.025(6) -0.012(6)
C89 0.038(7) 0.034(7) 0.051(8) -0.008(5) 0.011(6) -0.007(6)
C90 0.041(7) 0.044(8) 0.042(7) -0.021(6) 0.008(6) -0.008(6)
C91 0.033(7) 0.033(7) 0.036(6) -0.002(5) 0.011(5) -0.008(5)
C92 0.049(8) 0.041(8) 0.040(7) -0.011(5) 0.020(6) -0.012(6)
C93 0.061(9) 0.060(9) 0.037(7) 0.002(6) 0.030(7) -0.021(7)
C94 0.043(8) 0.063(10) 0.073(10) -0.017(8) 0.016(8) -0.001(7)
C95 0.048(9) 0.061(10) 0.070(11) 0.004(7) 0.002(8) -0.005(7)
Cl1 0.121(4) 0.080(3) 0.066(3) 0.002(2) 0.015(3) 0.030(3)
Cl2 0.119(4) 0.077(3) 0.086(3) 0.010(2) 0.040(3) 0.013(3)

loop_
_atom_type_symbol
_atom_type_description
_atom_type_scat_dispersion_real
_atom_type_scat_dispersion_imag
_atom_type_scat_source
C C 0.0033 0.0016 'International Tables Vol C Tables 4.2.6.8 and 6.1.1.4'
H H 0.0000 0.0000 'International Tables Vol C Tables 4.2.6.8 and 6.1.1.4'
B B 0.0013 0.0007 'International Tables Vol C Tables 4.2.6.8 and 6.1.1.4'
N N 0.0061 0.0033 'International Tables Vol C Tables 4.2.6.8 and 6.1.1.4'
Cl Cl 0.1484 0.1585 'International Tables Vol C Tables 4.2.6.8 and 6.1.1.4'

loop_
_geom_angle_atom_site_label_1
_geom_angle_atom_site_label_2
_geom_angle_atom_site_label_3
_geom_angle
C38 B1 C30 120.6(10)
C38 B1 C1 109.7(9)
C30 B1 C1 108.1(8)
C38 B1 N1 104.6(8)
C30 B1 N1 106.9(9)
C1 B1 N1 106.0(9)
C86 B2 C48 107.1(8)
C86 B2 C77 118.7(9)
C48 B2 C77 111.5(9)
C86 B2 N3 106.6(8)
C48 B2 N3 103.3(8)
C77 B2 N3 108.4(8)
C22 N1 C21 117.9(9)
C22 N1 B1 118.7(9)
C21 N1 B1 123.3(8)
C19 N2 C15 128.2(10)
C19 N2 C8 115.7(8)
C15 N2 C8 115.0(9)
C68 N3 C76 117.5(8)
C68 N3 B2 124.9(8)
C76 N3 B2 117.4(8)
C66 N4 C62 129.3(10)
C66 N4 C55 113.9(9)
C62 N4 C55 115.5(10)
C2 C1 C6 114.9(10)
C2 C1 B1 122.4(10)
C6 C1 B1 122.6(9)
C1 C2 C3 123.3(12)
C4 C3 C2 119.6(11)
C5 C4 C3 120.1(11)
C4 C5 C6 120.3(11)
C5 C6 C1 121.8(10)
C5 C6 C7 116.8(10)
C1 C6 C7 121.0(10)
C8 C7 C20 108.9(9)
C8 C7 C6 127.0(11)
C20 C7 C6 123.9(10)
N2 C8 C7 105.6(9)
N2 C8 C9 105.7(9)
C7 C8 C9 146.6(11)
C10 C9 C8 133.9(11)
C10 C9 C14 119.9(11)
C8 C9 C14 106.3(11)
C9 C10 C11 116.8(13)
C12 C11 C10 122.9(15)
C11 C12 C13 122.6(12)
C14 C13 C12 116.1(13)
C13 C14 C15 130.2(12)
C13 C14 C9 121.6(12)
C15 C14 C9 107.9(10)
N2 C15 C16 114.9(11)
N2 C15 C14 104.8(10)
C16 C15 C14 140.2(11)
C15 C16 C17 118.6(10)
C18 C17 C16 123.7(11)
C19 C18 C17 117.3(11)
N2 C19 C18 116.9(9)
N2 C19 C20 103.0(9)
C18 C19 C20 139.0(10)
C21 C20 C7 129.6(9)
C21 C20 C19 123.6(9)
C7 C20 C19 106.8(9)
N1 C21 C29 119.8(9)
N1 C21 C20 118.4(9)
C29 C21 C20 121.6(10)
C23 C22 N1 124.2(12)
C22 C23 C24 120.1(11)
C29 C24 C23 118.2(11)
C29 C24 C25 118.5(12)
C23 C24 C25 123.2(11)
C26 C25 C24 119.8(12)
C25 C26 C27 121.0(12)
C28 C27 C26 120.3(12)
C27 C28 C29 120.3(11)
C28 C29 C24 120.0(11)
C28 C29 C21 120.7(10)
C24 C29 C21 119.2(11)
C31 C30 C35 113.8(10)
C31 C30 B1 125.2(10)
C35 C30 B1 120.8(10)
C32 C31 C30 121.0(11)
C32 C31 C37 114.8(12)
C30 C31 C37 124.1(11)
C31 C32 C33 124.6(12)
C32 C33 C34 116.3(10)
C32 C33 C46 122.9(13)
C34 C33 C46 120.6(12)
C35 C34 C33 121.8(12)
C34 C35 C30 122.4(11)
C34 C35 C36 114.2(11)
C30 C35 C36 123.4(10)
C43 C38 C39 114.0(10)
C43 C38 B1 124.4(10)
C39 C38 B1 121.3(10)
C40 C39 C38 119.8(10)
C40 C39 C45 115.8(11)
C38 C39 C45 124.4(11)
C41 C40 C39 123.5(12)
C42 C41 C40 116.5(11)
C42 C41 C47 121.8(13)
C40 C41 C47 121.6(13)
C41 C42 C43 120.5(12)
C38 C43 C42 124.5(11)
C38 C43 C44 121.6(10)
C42 C43 C44 113.8(10)
C49 C48 C53 114.3(10)
C49 C48 B2 123.4(10)
C53 C48 B2 122.0(9)
C48 C49 C50 123.9(11)
C51 C50 C49 119.9(10)
C50 C51 C52 119.6(11)
C51 C52 C53 120.2(11)
C52 C53 C48 122.0(10)
C52 C53 C54 117.0(10)
C48 C53 C54 120.9(9)
C55 C54 C67 106.4(9)
C55 C54 C53 126.4(9)
C67 C54 C53 127.0(9)
N4 C55 C54 105.2(9)
N4 C55 C56 104.7(10)
C54 C55 C56 148.8(10)
C61 C56 C57 120.1(11)
C61 C56 C55 108.2(10)
C57 C56 C55 131.7(12)
C58 C57 C56 117.5(13)
C57 C58 C59 122.4(13)
C60 C59 C58 121.3(13)
C59 C60 C61 116.7(14)
C56 C61 C60 122.0(12)
C56 C61 C62 109.7(10)
C60 C61 C62 128.2(12)
C63 C62 N4 116.3(11)
C63 C62 C61 141.9(11)
N4 C62 C61 101.7(11)
C62 C63 C64 118.9(12)
C63 C64 C65 123.9(12)
C64 C65 C66 118.0(11)
N4 C66 C67 105.0(9)
N4 C66 C65 113.4(10)
C67 C66 C65 141.0(10)
C66 C67 C54 109.5(9)
C66 C67 C68 124.6(9)
C54 C67 C68 125.8(10)
N3 C68 C69 122.0(9)
N3 C68 C67 120.1(9)
C69 C68 C67 117.8(9)
C74 C69 C70 119.3(10)
C74 C69 C68 119.1(10)
C70 C69 C68 121.7(10)
C71 C70 C69 118.1(12)
C70 C71 C72 123.0(13)
C73 C72 C71 119.2(11)
C72 C73 C74 120.4(12)
C75 C74 C73 122.9(11)
C75 C74 C69 117.1(9)
C73 C74 C69 120.0(11)
C76 C75 C74 120.9(10)
N3 C76 C75 122.6(10)
C78 C77 C82 117.7(11)
C78 C77 B2 120.2(10)
C82 C77 B2 122.1(11)
C77 C78 C79 119.9(12)
C77 C78 C85 126.9(10)
C79 C78 C85 113.2(12)
C80 C79 C78 123.0(14)
C81 C80 C79 117.0(12)
C81 C80 C84 121.8(15)
C79 C80 C84 121.3(16)
C80 C81 C82 122.4(13)
C81 C82 C77 120.0(12)
C81 C82 C83 112.4(12)
C77 C82 C83 127.7(12)
C87 C86 C91 113.7(10)
C87 C86 B2 122.1(9)
C91 C86 B2 124.2(9)
C88 C87 C86 121.7(10)
C88 C87 C93 116.6(10)
C86 C87 C93 121.7(10)
C87 C88 C89 122.9(11)
C90 C89 C88 116.2(11)
C90 C89 C94 121.9(12)
C88 C89 C94 121.8(12)
C89 C90 C91 123.7(11)
C90 C91 C86 119.9(10)
C90 C91 C92 118.2(10)
C86 C91 C92 121.9(10)
Cl1 C95 Cl2 110.8(9)

loop_
_geom_bond_atom_site_label_1
_geom_bond_atom_site_label_2
_geom_bond_distance
B1 C38 1.646(16)
B1 C30 1.655(17)
B1 C1 1.669(18)
B1 N1 1.700(15)
B2 C86 1.652(16)
B2 C48 1.662(16)
B2 C77 1.673(17)
B2 N3 1.724(14)
N1 C22 1.358(15)
N1 C21 1.394(13)
N2 C19 1.359(14)
N2 C15 1.362(14)
N2 C8 1.366(14)
N3 C68 1.333(14)
N3 C76 1.375(13)
N4 C66 1.358(14)
N4 C62 1.375(16)
N4 C55 1.383(15)
C1 C2 1.392(15)
C1 C6 1.428(16)
C2 C3 1.400(18)
C3 C4 1.37(2)
C4 C5 1.366(18)
C5 C6 1.401(15)
C6 C7 1.478(15)
C7 C8 1.387(15)
C7 C20 1.429(16)
C8 C9 1.442(16)
C9 C10 1.373(18)
C9 C14 1.451(18)
C10 C11 1.40(2)
C11 C12 1.35(2)
C12 C13 1.39(2)
C13 C14 1.384(17)
C14 C15 1.439(18)
C15 C16 1.385(18)
C16 C17 1.394(19)
C17 C18 1.389(17)
C18 C19 1.375(16)
C19 C20 1.475(14)
C20 C21 1.429(15)
C21 C29 1.425(16)
C22 C23 1.335(18)
C23 C24 1.409(18)
C24 C29 1.401(17)
C24 C25 1.454(18)
C25 C26 1.35(2)
C26 C27 1.398(19)
C27 C28 1.385(16)
C28 C29 1.396(16)
C30 C31 1.448(17)
C30 C35 1.455(16)
C31 C32 1.374(16)
C31 C37 1.521(18)
C32 C33 1.378(18)
C33 C34 1.406(19)
C33 C46 1.524(17)
C34 C35 1.383(17)
C35 C36 1.526(18)
C38 C43 1.389(16)
C38 C39 1.429(16)
C39 C40 1.415(17)
C39 C45 1.505(18)
C40 C41 1.39(2)
C41 C42 1.378(19)
C41 C47 1.498(19)
C42 C43 1.409(16)
C43 C44 1.519(17)
C48 C49 1.378(16)
C48 C53 1.435(16)
C49 C50 1.405(17)
C50 C51 1.362(18)
C51 C52 1.379(17)
C52 C53 1.398(15)
C53 C54 1.443(15)
C54 C55 1.412(16)
C54 C67 1.433(14)
C55 C56 1.444(16)
C56 C61 1.376(17)
C56 C57 1.403(16)
C57 C58 1.37(2)
C58 C59 1.38(2)
C59 C60 1.38(2)
C60 C61 1.412(17)
C61 C62 1.493(18)
C62 C63 1.339(18)
C63 C64 1.380(19)
C64 C65 1.397(18)
C65 C66 1.420(16)
C66 C67 1.390(16)
C67 C68 1.476(15)
C68 C69 1.444(14)
C69 C74 1.406(16)
C69 C70 1.440(16)
C70 C71 1.365(16)
C71 C72 1.390(19)
C72 C73 1.385(19)
C73 C74 1.399(16)
C74 C75 1.391(17)
C75 C76 1.386(15)
C77 C78 1.398(18)
C77 C82 1.423(18)
C78 C79 1.407(17)
C78 C85 1.507(18)
C79 C80 1.39(2)
C80 C81 1.38(2)
C80 C84 1.507(19)
C81 C82 1.411(19)
C82 C83 1.52(2)
C86 C87 1.430(15)
C86 C91 1.450(15)
C87 C88 1.362(18)
C87 C93 1.546(16)
C88 C89 1.382(18)
C89 C90 1.372(17)
C89 C94 1.518(19)
C90 C91 1.376(17)
C91 C92 1.496(16)
C95 Cl1 1.748(17)
C95 Cl2 1.761(17)
